data_7048089
loop_
_publ_author_name
'Abad Gal\'an, Laura'
'Sobolev, Alexandre N.'
'Zysman-Colman, Eli'
'Ogden, Mark I.'
'Massi, Massimiliano'

_publ_section_title
;
 Lanthanoid complexes supported by retro-Claisen condensation products of
 \b-triketonates.
;
_journal_issue 48
_journal_name_full 'Dalton transactions (Cambridge, England : 2003)'
_journal_page_first 17469
_journal_page_last 17478
_journal_paper_doi 10.1039/c8dt03585g
_journal_volume 47
_journal_year 2018
_chemical_formula_moiety 'C114 H114 O12 Yb2'
_chemical_formula_sum 'C114 H114 O12 Yb2'
_chemical_formula_weight 2022.13
_space_group_crystal_system monoclinic
_space_group_IT_number 14
_space_group_name_Hall '-P 2yn'
_space_group_name_H-M_alt 'P 1 21/n 1'
_symmetry_space_group_name_Hall '-P 2yn'
_symmetry_space_group_name_H-M 'P 1 21/n 1'
_atom_sites_solution_hydrogens geom
_audit_creation_method SHELXL-2014/7
_audit_update_record
;
2018-05-31 deposited with the CCDC.
2018-11-13 downloaded from the CCDC.
;
_cell_angle_alpha 90
_cell_angle_beta 108.494(1)
_cell_angle_gamma 90
_cell_formula_units_Z 2
_cell_length_a 17.1570(2)
_cell_length_b 14.8841(1)
_cell_length_c 19.6698(2)
_cell_measurement_reflns_used 48153
_cell_measurement_temperature 100(2)
_cell_measurement_theta_max 37.398
_cell_measurement_theta_min 2.318
_cell_volume 4763.60(9)
_computing_cell_refinement 'CrysAlisPro 1.171.38.46 (Rigaku OD, 2015)'
_computing_data_collection 'CrysAlisPro 1.171.38.46 (Rigaku OD, 2015)'
_computing_data_reduction 'CrysAlisPro 1.171.38.46 (Rigaku OD, 2015)'
_computing_publication_material 'SHELXL-2014/7 (Sheldrick, 2015)'
_computing_structure_refinement 'SHELXL-2014/7 (Sheldrick, 2015)'
_computing_structure_solution 'SHELXS (Sheldrick, 2015)'
_diffrn_ambient_temperature 100(2)
_diffrn_detector_area_resol_mean 10.4738
_diffrn_measured_fraction_theta_full 0.999
_diffrn_measured_fraction_theta_max 0.970
_diffrn_measurement_device_type 'Oxford Diffraction Gemini-R Ultra, Ruby CCD'
_diffrn_measurement_method '\w scans'
_diffrn_orient_matrix_type 'CrysAlisPro convention (1999,Acta A55,543-557)'
_diffrn_orient_matrix_UB_11 0.0251872
_diffrn_orient_matrix_UB_12 0.0005506
_diffrn_orient_matrix_UB_13 -0.0224608
_diffrn_orient_matrix_UB_21 -0.0011804
_diffrn_orient_matrix_UB_22 -0.0476104
_diffrn_orient_matrix_UB_23 -0.0015010
_diffrn_orient_matrix_UB_31 -0.0355780
_diffrn_orient_matrix_UB_32 0.0019387
_diffrn_orient_matrix_UB_33 -0.0306311
_diffrn_radiation_monochromator graphite
_diffrn_radiation_source 'normal-focus sealed tube'
_diffrn_radiation_type MoK\a
_diffrn_radiation_wavelength 0.71073
_diffrn_reflns_av_R_equivalents 0.0543
_diffrn_reflns_av_unetI/netI 0.0389
_diffrn_reflns_Laue_measured_fraction_full 0.999
_diffrn_reflns_Laue_measured_fraction_max 0.970
_diffrn_reflns_limit_h_max 28
_diffrn_reflns_limit_h_min -29
_diffrn_reflns_limit_k_max 25
_diffrn_reflns_limit_k_min -25
_diffrn_reflns_limit_l_max 32
_diffrn_reflns_limit_l_min -33
_diffrn_reflns_number 161830
_diffrn_reflns_point_group_measured_fraction_full 0.999
_diffrn_reflns_point_group_measured_fraction_max 0.970
_diffrn_reflns_theta_full 25.242
_diffrn_reflns_theta_max 37.672
_diffrn_reflns_theta_min 2.184
_exptl_absorpt_coefficient_mu 2.014
_exptl_absorpt_correction_T_max 1.0
_exptl_absorpt_correction_T_min 0.69554
_exptl_absorpt_correction_type multi-scan
_exptl_absorpt_process_details
;
CrysAlisPro 1.171.38.46 (Rigaku Oxford Diffraction, 2015)
Empirical absorption correction using spherical harmonics,
 implemented in SCALE3 ABSPACK scaling algorithm.
;
_exptl_crystal_colour yellow
_exptl_crystal_density_diffrn 1.410
_exptl_crystal_description needle
_exptl_crystal_F_000 2068
_exptl_crystal_size_max 0.380
_exptl_crystal_size_mid 0.250
_exptl_crystal_size_min 0.080
_refine_diff_density_max 5.012
_refine_diff_density_min -1.432
_refine_diff_density_rms 0.133
_refine_ls_extinction_method none
_refine_ls_goodness_of_fit_ref 1.003
_refine_ls_hydrogen_treatment constr
_refine_ls_matrix_type full
_refine_ls_number_parameters 589
_refine_ls_number_reflns 24607
_refine_ls_number_restraints 0
_refine_ls_restrained_S_all 1.003
_refine_ls_R_factor_all 0.0631
_refine_ls_R_factor_gt 0.0391
_refine_ls_shift/su_max 0.003
_refine_ls_shift/su_mean 0.000
_refine_ls_structure_factor_coef Fsqd
_refine_ls_weighting_details 'w=1/[\s^2^(Fo^2^)+(0.0405P)^2^+4.0500P] where P=(Fo^2^+2Fc^2^)/3'
_refine_ls_weighting_scheme calc
_refine_ls_wR_factor_gt 0.0841
_refine_ls_wR_factor_ref 0.0935
_reflns_Friedel_coverage 0.000
_reflns_number_gt 18359
_reflns_number_total 24607
_reflns_threshold_expression 'I > 2\s(I)'
_cod_data_source_file c8dt03585g2.cif
_cod_data_source_block mxm266la
_cod_depositor_comments 'Adding full bibliography for 7048079--7048089.cif.'
_cod_original_cell_volume 4763.60(8)
_cod_database_code 7048089
_shelx_shelxl_version_number 2014/7
_shelx_space_group_comment
;
The symmetry employed for this shelxl refinement is uniquely defined
by the following loop, which should always be used as a source of
symmetry information in preference to the above space-group names.
They are only intended as comments.
;
_shelx_estimated_absorpt_t_min 0.515
_shelx_estimated_absorpt_t_max 0.855

loop_
_space_group_symop_operation_xyz
'x, y, z'
'-x+1/2, y+1/2, -z+1/2'
'-x, -y, -z'
'x-1/2, -y-1/2, z-1/2'

loop_
_atom_site_label
_atom_site_type_symbol
_atom_site_fract_x
_atom_site_fract_y
_atom_site_fract_z
_atom_site_U_iso_or_equiv
_atom_site_adp_type
_atom_site_occupancy
_atom_site_site_symmetry_order
_atom_site_calc_flag
_atom_site_refinement_flags_posn
_atom_site_refinement_flags_adp
Yb1 Yb 0.38892(2) 0.49089(2) 0.45157(2) 0.02114(3) Uani 1 1 d . .
C10 C 0.50369(13) 0.71535(12) 0.53523(11) 0.0228(3) Uani 1 1 d . .
H10 H 0.4959 0.7746 0.5499 0.027 Uiso 1 1 calc R U
O11 O 0.48371(9) 0.56001(8) 0.54706(8) 0.0225(3) Uani 1 1 d . .
O12 O 0.57189(9) 0.62844(9) 0.47076(8) 0.0248(3) Uani 1 1 d . .
C110 C 0.47477(12) 0.64372(11) 0.56508(10) 0.0209(3) Uani 1 1 d . .
C111 C 0.42978(12) 0.65416(12) 0.61801(11) 0.0218(3) Uani 1 1 d . .
C112 C 0.41443(14) 0.73765(13) 0.64321(11) 0.0263(4) Uani 1 1 d . .
H112 H 0.4339 0.7905 0.6269 0.032 Uiso 1 1 calc R U
C113 C 0.37095(15) 0.74484(15) 0.69201(12) 0.0299(4) Uani 1 1 d . .
C114 C 0.34229(15) 0.66668(16) 0.71475(13) 0.0323(5) Uani 1 1 d . .
H114 H 0.3120 0.6710 0.7476 0.039 Uiso 1 1 calc R U
C115 C 0.35678(14) 0.58207(15) 0.69070(13) 0.0301(4) Uani 1 1 d . .
C116 C 0.40122(14) 0.57666(13) 0.64258(12) 0.0267(4) Uani 1 1 d . .
H116 H 0.4123 0.5195 0.6262 0.032 Uiso 1 1 calc R U
C117 C 0.3544(2) 0.83584(17) 0.71794(16) 0.0443(6) Uani 1 1 d . .
H11A H 0.4063 0.8686 0.7371 0.066 Uiso 1 1 calc R U
H11B H 0.3289 0.8285 0.7557 0.066 Uiso 1 1 calc R U
H11C H 0.3173 0.8696 0.6779 0.066 Uiso 1 1 calc R U
C118 C 0.3236(2) 0.49759(17) 0.71426(17) 0.0431(6) Uani 1 1 d . .
H11D H 0.3073 0.5106 0.7567 0.065 Uiso 1 1 calc R U
H11E H 0.3661 0.4510 0.7259 0.065 Uiso 1 1 calc R U
H11F H 0.2756 0.4764 0.6754 0.065 Uiso 1 1 calc R U
C120 C 0.54502(12) 0.70332(12) 0.48295(11) 0.0219(3) Uani 1 1 d . .
C121 C 0.55931(13) 0.78041(12) 0.44015(11) 0.0231(3) Uani 1 1 d . .
C122 C 0.52236(13) 0.86412(12) 0.43833(11) 0.0255(4) Uani 1 1 d . .
H122 H 0.4860 0.8738 0.4653 0.031 Uiso 1 1 calc R U
C123 C 0.53831(14) 0.93391(13) 0.39728(12) 0.0286(4) Uani 1 1 d . .
C124 C 0.59039(15) 0.91775(15) 0.35702(13) 0.0320(5) Uani 1 1 d . .
H124 H 0.6015 0.9652 0.3291 0.038 Uiso 1 1 calc R U
C125 C 0.62658(15) 0.83457(15) 0.35636(13) 0.0310(4) Uani 1 1 d . .
C126 C 0.61094(14) 0.76631(14) 0.39854(12) 0.0281(4) Uani 1 1 d . .
H126 H 0.6357 0.7091 0.3991 0.034 Uiso 1 1 calc R U
C127 C 0.50234(18) 1.02585(15) 0.39807(15) 0.0372(5) Uani 1 1 d . .
H12A H 0.4572 1.0222 0.4185 0.056 Uiso 1 1 calc R U
H12B H 0.4814 1.0490 0.3490 0.056 Uiso 1 1 calc R U
H12C H 0.5449 1.0663 0.4273 0.056 Uiso 1 1 calc R U
C128 C 0.68002(19) 0.8168(2) 0.30998(16) 0.0457(7) Uani 1 1 d . .
H12D H 0.7287 0.7827 0.3374 0.068 Uiso 1 1 calc R U
H12E H 0.6972 0.8740 0.2946 0.068 Uiso 1 1 calc R U
H12F H 0.6489 0.7820 0.2678 0.068 Uiso 1 1 calc R U
C20 C 0.34887(13) 0.71285(12) 0.36651(11) 0.0237(4) Uani 1 1 d . .
H20 H 0.3429 0.7719 0.3473 0.028 Uiso 1 1 calc R U
O21 O 0.32259(9) 0.61765(9) 0.45282(8) 0.0246(3) Uani 1 1 d . .
O22 O 0.39922(10) 0.56729(9) 0.35919(8) 0.0270(3) Uani 1 1 d . .
C210 C 0.31929(12) 0.69457(12) 0.42392(11) 0.0221(3) Uani 1 1 d . .
C211 C 0.28003(13) 0.76619(12) 0.45555(11) 0.0239(4) Uani 1 1 d . .
C212 C 0.28865(14) 0.85779(13) 0.44386(12) 0.0267(4) Uani 1 1 d . .
H212 H 0.3189 0.8763 0.4134 0.032 Uiso 1 1 calc R U
C213 C 0.25342(15) 0.92228(14) 0.47632(13) 0.0308(4) Uani 1 1 d . .
C214 C 0.20790(16) 0.89371(15) 0.51963(13) 0.0342(5) Uani 1 1 d . .
H214 H 0.1829 0.9373 0.5414 0.041 Uiso 1 1 calc R U
C215 C 0.19805(15) 0.80283(16) 0.53192(13) 0.0332(5) Uani 1 1 d . .
C216 C 0.23531(14) 0.73947(14) 0.49997(12) 0.0283(4) Uani 1 1 d . .
H216 H 0.2301 0.6773 0.5087 0.034 Uiso 1 1 calc R U
C217 C 0.26305(18) 1.02105(15) 0.46375(16) 0.0398(6) Uani 1 1 d . .
H21A H 0.2638 1.0550 0.5066 0.060 Uiso 1 1 calc R U
H21B H 0.2169 1.0414 0.4229 0.060 Uiso 1 1 calc R U
H21C H 0.3147 1.0310 0.4535 0.060 Uiso 1 1 calc R U
C218 C 0.14831(19) 0.7723(2) 0.57875(17) 0.0467(7) Uani 1 1 d . .
H21D H 0.1402 0.8230 0.6076 0.070 Uiso 1 1 calc R U
H21E H 0.1777 0.7241 0.6105 0.070 Uiso 1 1 calc R U
H21F H 0.0948 0.7501 0.5485 0.070 Uiso 1 1 calc R U
C220 C 0.38677(12) 0.64755(12) 0.33646(11) 0.0224(3) Uani 1 1 d . .
C221 C 0.41541(13) 0.66804(13) 0.27390(11) 0.0244(4) Uani 1 1 d . .
C222 C 0.42633(14) 0.75524(14) 0.25298(12) 0.0272(4) Uani 1 1 d . .
H222 H 0.4142 0.8048 0.2784 0.033 Uiso 1 1 calc R U
C223 C 0.45489(14) 0.77062(16) 0.19502(13) 0.0310(4) Uani 1 1 d . .
C224 C 0.47215(15) 0.69757(17) 0.15838(13) 0.0337(5) Uani 1 1 d . .
H224 H 0.4912 0.7079 0.1186 0.040 Uiso 1 1 calc R U
C225 C 0.46233(15) 0.60926(16) 0.17834(13) 0.0320(4) Uani 1 1 d . .
C226 C 0.43432(14) 0.59567(14) 0.23667(12) 0.0279(4) Uani 1 1 d . .
H226 H 0.4279 0.5361 0.2514 0.033 Uiso 1 1 calc R U
C227 C 0.46744(18) 0.86539(18) 0.17317(15) 0.0421(6) Uani 1 1 d . .
H22A H 0.4679 0.8656 0.1235 0.063 Uiso 1 1 calc R U
H22B H 0.5200 0.8885 0.2047 0.063 Uiso 1 1 calc R U
H22C H 0.4226 0.9036 0.1772 0.063 Uiso 1 1 calc R U
C228 C 0.4810(2) 0.5300(2) 0.13786(15) 0.0436(6) Uani 1 1 d . .
H22D H 0.5285 0.5441 0.1223 0.065 Uiso 1 1 calc R U
H22E H 0.4333 0.5174 0.0958 0.065 Uiso 1 1 calc R U
H22F H 0.4934 0.4772 0.1692 0.065 Uiso 1 1 calc R U
C30 C 0.25476(13) 0.29872(13) 0.40461(12) 0.0250(4) Uani 1 1 d . .
H30 H 0.2280 0.2421 0.3998 0.030 Uiso 1 1 calc R U
O31 O 0.34596(9) 0.38847(9) 0.36640(8) 0.0238(3) Uani 1 1 d . .
O32 O 0.27305(9) 0.43946(9) 0.46411(9) 0.0266(3) Uani 1 1 d . .
C310 C 0.30629(13) 0.31581(12) 0.36297(11) 0.0225(3) Uani 1 1 d . .
C311 C 0.31872(13) 0.24811(13) 0.31142(11) 0.0245(4) Uani 1 1 d . .
C312 C 0.29467(14) 0.15807(13) 0.31098(12) 0.0282(4) Uani 1 1 d . .
H312 H 0.2663 0.1389 0.3427 0.034 Uiso 1 1 calc R U
C313 C 0.31197(15) 0.09643(15) 0.26444(13) 0.0322(5) Uani 1 1 d . .
C314 C 0.35216(15) 0.12627(17) 0.21738(13) 0.0361(5) Uani 1 1 d . .
H314 H 0.3633 0.0846 0.1850 0.043 Uiso 1 1 calc R U
C315 C 0.37644(14) 0.21482(17) 0.21626(12) 0.0321(4) Uani 1 1 d . .
C316 C 0.35973(13) 0.27507(15) 0.26401(12) 0.0283(4) Uani 1 1 d . .
H316 H 0.3766 0.3359 0.2643 0.034 Uiso 1 1 calc R U
C317 C 0.2878(2) -0.00101(15) 0.26577(17) 0.0441(7) Uani 1 1 d . .
H31A H 0.2458 -0.0063 0.2897 0.066 Uiso 1 1 calc R U
H31B H 0.3361 -0.0364 0.2919 0.066 Uiso 1 1 calc R U
H31C H 0.2656 -0.0235 0.2165 0.066 Uiso 1 1 calc R U
C318 C 0.42123(17) 0.2470(2) 0.16627(15) 0.0450(6) Uani 1 1 d . .
H31D H 0.3924 0.2991 0.1392 0.067 Uiso 1 1 calc R U
H31E H 0.4230 0.1987 0.1330 0.067 Uiso 1 1 calc R U
H31F H 0.4774 0.2643 0.1941 0.067 Uiso 1 1 calc R U
C320 C 0.24108(12) 0.36148(12) 0.45297(11) 0.0228(3) Uani 1 1 d . .
C321 C 0.18471(13) 0.33951(13) 0.49520(11) 0.0241(4) Uani 1 1 d . .
C322 C 0.16263(14) 0.25213(14) 0.50606(12) 0.0282(4) Uani 1 1 d . .
H322 H 0.1832 0.2034 0.4856 0.034 Uiso 1 1 calc R U
C323 C 0.11067(15) 0.23492(16) 0.54667(13) 0.0335(5) Uani 1 1 d . .
C324 C 0.08064(16) 0.30717(17) 0.57504(14) 0.0371(5) Uani 1 1 d . .
H324 H 0.0446 0.2961 0.6022 0.045 Uiso 1 1 calc R U
C325 C 0.10149(16) 0.39552(16) 0.56510(14) 0.0341(5) Uani 1 1 d . .
C326 C 0.15423(14) 0.41095(14) 0.52543(12) 0.0288(4) Uani 1 1 d . .
H326 H 0.1698 0.4707 0.5188 0.035 Uiso 1 1 calc R U
C327 C 0.0874(2) 0.14029(18) 0.55966(17) 0.0499(7) Uani 1 1 d . .
H32A H 0.1218 0.0977 0.5440 0.075 Uiso 1 1 calc R U
H32B H 0.0295 0.1298 0.5325 0.075 Uiso 1 1 calc R U
H32C H 0.0958 0.1319 0.6109 0.075 Uiso 1 1 calc R U
C328 C 0.0684(2) 0.4727(2) 0.59762(18) 0.0492(7) Uani 1 1 d . .
H32D H 0.0762 0.5291 0.5749 0.074 Uiso 1 1 calc R U
H32E H 0.0978 0.4757 0.6492 0.074 Uiso 1 1 calc R U
H32F H 0.0096 0.4634 0.5899 0.074 Uiso 1 1 calc R U

loop_
_atom_site_aniso_label
_atom_site_aniso_U_11
_atom_site_aniso_U_22
_atom_site_aniso_U_33
_atom_site_aniso_U_23
_atom_site_aniso_U_13
_atom_site_aniso_U_12
Yb1 0.02910(4) 0.01266(3) 0.02874(4) 0.00076(3) 0.01920(3) 0.00005(3)
C10 0.0321(10) 0.0139(6) 0.0284(9) 0.0014(6) 0.0182(8) 0.0007(6)
O11 0.0304(7) 0.0133(5) 0.0303(7) -0.0006(4) 0.0189(6) 0.0011(5)
O12 0.0338(8) 0.0164(5) 0.0313(7) 0.0013(5) 0.0206(6) 0.0013(5)
C110 0.0271(9) 0.0139(6) 0.0263(9) -0.0001(6) 0.0151(7) 0.0007(6)
C111 0.0281(9) 0.0173(7) 0.0255(9) 0.0015(6) 0.0163(7) 0.0014(6)
C112 0.0374(11) 0.0196(7) 0.0294(10) -0.0004(7) 0.0211(9) 0.0019(7)
C113 0.0386(12) 0.0273(9) 0.0305(10) -0.0008(7) 0.0206(9) 0.0040(8)
C114 0.0390(12) 0.0335(10) 0.0345(11) 0.0030(8) 0.0259(10) 0.0037(9)
C115 0.0353(11) 0.0282(9) 0.0350(11) 0.0034(8) 0.0231(9) -0.0025(8)
C116 0.0346(11) 0.0199(8) 0.0333(10) 0.0025(7) 0.0220(9) -0.0010(7)
C117 0.0696(19) 0.0306(11) 0.0478(15) -0.0040(10) 0.0403(14) 0.0089(11)
C118 0.0558(17) 0.0374(12) 0.0508(15) 0.0049(10) 0.0374(14) -0.0079(11)
C120 0.0278(9) 0.0157(7) 0.0264(9) 0.0025(6) 0.0147(7) 0.0009(6)
C121 0.0288(9) 0.0163(7) 0.0285(9) 0.0026(6) 0.0152(8) -0.0009(6)
C122 0.0329(10) 0.0169(7) 0.0309(10) 0.0027(6) 0.0162(8) -0.0010(7)
C123 0.0374(11) 0.0185(8) 0.0323(10) 0.0048(7) 0.0145(9) -0.0016(7)
C124 0.0408(12) 0.0247(9) 0.0349(11) 0.0083(8) 0.0183(10) -0.0052(8)
C125 0.0361(11) 0.0299(10) 0.0344(11) 0.0077(8) 0.0218(9) -0.0009(8)
C126 0.0335(11) 0.0242(8) 0.0337(11) 0.0050(7) 0.0208(9) 0.0012(7)
C127 0.0511(15) 0.0201(9) 0.0437(13) 0.0063(8) 0.0201(11) 0.0021(9)
C128 0.0530(16) 0.0474(14) 0.0529(16) 0.0156(12) 0.0398(14) 0.0056(12)
C20 0.0306(10) 0.0154(7) 0.0300(9) 0.0022(6) 0.0163(8) 0.0004(6)
O21 0.0321(7) 0.0158(5) 0.0336(7) 0.0034(5) 0.0212(6) 0.0023(5)
O22 0.0405(8) 0.0162(5) 0.0334(8) 0.0042(5) 0.0244(7) 0.0030(5)
C210 0.0248(9) 0.0164(7) 0.0290(9) 0.0018(6) 0.0141(7) 0.0018(6)
C211 0.0272(9) 0.0182(7) 0.0297(9) 0.0000(6) 0.0141(8) 0.0039(6)
C212 0.0310(10) 0.0198(8) 0.0330(10) 0.0003(7) 0.0154(8) 0.0032(7)
C213 0.0352(11) 0.0221(8) 0.0362(11) -0.0012(7) 0.0129(9) 0.0077(8)
C214 0.0404(12) 0.0281(10) 0.0401(12) -0.0015(8) 0.0211(10) 0.0108(9)
C215 0.0377(12) 0.0334(10) 0.0355(11) 0.0022(8) 0.0215(10) 0.0100(9)
C216 0.0343(11) 0.0238(8) 0.0330(10) 0.0031(7) 0.0192(9) 0.0064(7)
C217 0.0485(15) 0.0216(9) 0.0534(16) -0.0020(9) 0.0218(12) 0.0060(9)
C218 0.0567(17) 0.0451(14) 0.0552(17) 0.0068(12) 0.0418(15) 0.0143(12)
C220 0.0279(9) 0.0173(7) 0.0268(9) 0.0017(6) 0.0152(7) -0.0019(6)
C221 0.0286(9) 0.0216(8) 0.0288(9) 0.0034(6) 0.0173(8) -0.0004(7)
C222 0.0321(10) 0.0227(8) 0.0318(10) 0.0048(7) 0.0173(8) -0.0016(7)
C223 0.0322(11) 0.0328(10) 0.0321(11) 0.0096(8) 0.0162(9) -0.0039(8)
C224 0.0333(11) 0.0434(12) 0.0310(11) 0.0068(9) 0.0195(9) -0.0013(9)
C225 0.0354(11) 0.0364(11) 0.0319(11) 0.0023(8) 0.0214(9) 0.0033(9)
C226 0.0325(10) 0.0258(9) 0.0319(10) 0.0029(7) 0.0193(9) 0.0027(7)
C227 0.0524(16) 0.0376(12) 0.0407(13) 0.0126(10) 0.0210(12) -0.0106(11)
C228 0.0543(16) 0.0471(14) 0.0411(14) -0.0030(11) 0.0315(13) 0.0068(12)
C30 0.0296(10) 0.0185(7) 0.0333(10) -0.0030(7) 0.0188(8) -0.0027(6)
O31 0.0315(7) 0.0165(5) 0.0295(7) 0.0001(5) 0.0182(6) -0.0015(5)
O32 0.0329(8) 0.0157(5) 0.0400(8) -0.0020(5) 0.0241(7) -0.0014(5)
C310 0.0275(9) 0.0179(7) 0.0266(9) 0.0000(6) 0.0147(7) 0.0007(6)
C311 0.0278(9) 0.0216(8) 0.0278(9) -0.0033(6) 0.0142(8) 0.0008(7)
C312 0.0340(11) 0.0211(8) 0.0311(10) -0.0029(7) 0.0128(9) 0.0016(7)
C313 0.0330(11) 0.0257(9) 0.0357(12) -0.0070(8) 0.0076(9) 0.0049(8)
C314 0.0346(12) 0.0398(12) 0.0342(12) -0.0128(9) 0.0112(10) 0.0077(9)
C315 0.0291(11) 0.0424(12) 0.0281(10) -0.0077(9) 0.0138(9) 0.0038(9)
C316 0.0283(10) 0.0318(10) 0.0295(10) -0.0037(8) 0.0158(8) -0.0005(8)
C317 0.0544(17) 0.0237(10) 0.0504(16) -0.0118(9) 0.0114(13) 0.0014(10)
C318 0.0375(13) 0.0665(18) 0.0391(14) -0.0137(12) 0.0238(11) -0.0029(12)
C320 0.0260(9) 0.0174(7) 0.0306(9) 0.0000(6) 0.0170(8) 0.0001(6)
C321 0.0288(9) 0.0197(7) 0.0298(9) -0.0011(6) 0.0180(8) -0.0009(6)
C322 0.0368(11) 0.0215(8) 0.0342(11) -0.0021(7) 0.0223(9) -0.0031(7)
C323 0.0427(13) 0.0279(9) 0.0400(12) -0.0022(8) 0.0277(10) -0.0081(9)
C324 0.0438(13) 0.0360(11) 0.0447(13) -0.0014(10) 0.0326(11) -0.0042(10)
C325 0.0420(13) 0.0299(10) 0.0419(12) -0.0013(9) 0.0299(11) 0.0028(9)
C326 0.0370(11) 0.0207(8) 0.0380(11) -0.0002(7) 0.0251(9) 0.0021(7)
C327 0.074(2) 0.0331(12) 0.0611(18) -0.0033(11) 0.0480(17) -0.0152(13)
C328 0.0651(19) 0.0393(13) 0.0632(19) -0.0017(12) 0.0485(16) 0.0095(13)

loop_
_atom_type_symbol
_atom_type_description
_atom_type_scat_dispersion_real
_atom_type_scat_dispersion_imag
_atom_type_scat_source
C C 0.0033 0.0016 'International Tables Vol C Tables 4.2.6.8 and 6.1.1.4'
H H 0.0000 0.0000 'International Tables Vol C Tables 4.2.6.8 and 6.1.1.4'
O O 0.0106 0.0060 'International Tables Vol C Tables 4.2.6.8 and 6.1.1.4'
Yb Yb -0.3850 5.5486 'International Tables Vol C Tables 4.2.6.8 and 6.1.1.4'

loop_
_geom_angle_atom_site_label_1
_geom_angle_atom_site_label_2
_geom_angle_atom_site_label_3
_geom_angle
_geom_angle_site_symmetry_1
_geom_angle_site_symmetry_3
O22 Yb1 O21 75.16(5) . .
O22 Yb1 O31 79.93(5) . .
O21 Yb1 O31 123.27(6) . .
O22 Yb1 O32 125.53(6) . .
O21 Yb1 O32 79.06(5) . .
O31 Yb1 O32 75.58(5) . .
O22 Yb1 O12 149.95(5) . 3_666
O21 Yb1 O12 134.09(5) . 3_666
O31 Yb1 O12 85.86(5) . 3_666
O32 Yb1 O12 75.10(5) . 3_666
O22 Yb1 O11 102.84(5) . .
O21 Yb1 O11 80.92(5) . .
O31 Yb1 O11 154.97(5) . .
O32 Yb1 O11 119.37(5) . .
O12 Yb1 O11 79.69(5) 3_666 .
O22 Yb1 O11 81.67(5) . 3_666
O21 Yb1 O11 140.44(5) . 3_666
O31 Yb1 O11 82.48(5) . 3_666
O32 Yb1 O11 139.98(5) . 3_666
O12 Yb1 O11 70.25(5) 3_666 3_666
O11 Yb1 O11 73.46(5) . 3_666
O22 Yb1 C110 89.21(5) . 3_666
O21 Yb1 C110 160.03(5) . 3_666
O31 Yb1 C110 64.29(5) . 3_666
O32 Yb1 C110 120.65(5) . 3_666
O12 Yb1 C110 60.75(5) 3_666 3_666
O11 Yb1 C110 90.76(5) . 3_666
O11 Yb1 C110 21.09(5) 3_666 3_666
O22 Yb1 C320 126.29(6) . .
O21 Yb1 C320 95.85(5) . .
O31 Yb1 C320 61.04(5) . .
O32 Yb1 C320 17.66(5) . .
O12 Yb1 C320 66.04(5) 3_666 .
O11 Yb1 C320 128.37(5) . .
O11 Yb1 C320 123.68(5) 3_666 .
C110 Yb1 C320 103.50(5) 3_666 .
O22 Yb1 C110 93.96(5) . .
O21 Yb1 C110 60.63(5) . .
O31 Yb1 C110 170.93(5) . .
O32 Yb1 C110 113.49(5) . .
O12 Yb1 C110 96.46(5) 3_666 .
O11 Yb1 C110 20.43(5) . .
O11 Yb1 C110 90.04(5) 3_666 .
C110 Yb1 C110 109.24(4) 3_666 .
C320 Yb1 C110 127.88(5) . .
O22 Yb1 C310 96.25(5) . .
O21 Yb1 C310 124.08(5) . .
O31 Yb1 C310 17.03(5) . .
O32 Yb1 C310 61.44(5) . .
O12 Yb1 C310 73.68(5) 3_666 .
O11 Yb1 C310 152.10(5) . .
O11 Yb1 C310 89.61(5) 3_666 .
C110 Yb1 C310 69.14(5) 3_666 .
C320 Yb1 C310 45.44(5) . .
C110 Yb1 C310 169.62(5) . .
O22 Yb1 Yb1 92.75(4) . 3_666
O21 Yb1 Yb1 112.52(4) . 3_666
O31 Yb1 Yb1 118.89(4) . 3_666
O32 Yb1 Yb1 141.62(4) . 3_666
O12 Yb1 Yb1 71.18(4) 3_666 3_666
O11 Yb1 Yb1 36.77(3) . 3_666
O11 Yb1 Yb1 36.69(3) 3_666 3_666
C110 Yb1 Yb1 54.95(4) 3_666 3_666
C320 Yb1 Yb1 137.15(4) . 3_666
C110 Yb1 Yb1 54.29(3) . 3_666
C310 Yb1 Yb1 123.14(4) . 3_666
C110 C10 C120 122.28(16) . .
C110 C10 H10 118.9 . .
C120 C10 H10 118.9 . .
C110 O11 Yb1 122.00(13) . .
C110 O11 Yb1 119.90(12) . 3_666
Yb1 O11 Yb1 106.54(5) . 3_666
C120 O12 Yb1 127.25(13) . 3_666
O11 C110 C10 121.78(17) . .
O11 C110 C111 114.68(15) . .
C10 C110 C111 123.52(16) . .
C10 C110 Yb1 93.87(12) . 3_666
C111 C110 Yb1 134.49(12) . 3_666
C10 C110 Yb1 113.55(13) . .
C111 C110 Yb1 109.65(12) . .
Yb1 C110 Yb1 70.76(4) 3_666 .
C112 C111 C116 119.11(18) . .
C112 C111 C110 122.71(16) . .
C116 C111 C110 118.18(16) . .
C111 C112 C113 121.07(19) . .
C111 C112 H112 119.5 . .
C113 C112 H112 119.5 . .
C114 C113 C112 118.56(19) . .
C114 C113 C117 121.3(2) . .
C112 C113 C117 120.1(2) . .
C113 C114 C115 121.8(2) . .
C113 C114 H114 119.1 . .
C115 C114 H114 119.1 . .
C116 C115 C114 118.51(19) . .
C116 C115 C118 120.0(2) . .
C114 C115 C118 121.4(2) . .
C115 C116 C111 120.96(19) . .
C115 C116 H116 119.5 . .
C111 C116 H116 119.5 . .
C113 C117 H11A 109.5 . .
C113 C117 H11B 109.5 . .
H11A C117 H11B 109.5 . .
C113 C117 H11C 109.5 . .
H11A C117 H11C 109.5 . .
H11B C117 H11C 109.5 . .
C115 C118 H11D 109.5 . .
C115 C118 H11E 109.5 . .
H11D C118 H11E 109.5 . .
C115 C118 H11F 109.5 . .
H11D C118 H11F 109.5 . .
H11E C118 H11F 109.5 . .
O12 C120 C10 122.82(16) . .
O12 C120 C121 116.05(17) . .
C10 C120 C121 121.13(16) . .
C122 C121 C126 119.10(18) . .
C122 C121 C120 123.27(18) . .
C126 C121 C120 117.61(17) . .
C121 C122 C123 120.6(2) . .
C121 C122 H122 119.7 . .
C123 C122 H122 119.7 . .
C124 C123 C122 118.72(19) . .
C124 C123 C127 120.23(19) . .
C122 C123 C127 121.0(2) . .
C125 C124 C123 122.03(19) . .
C125 C124 H124 119.0 . .
C123 C124 H124 119.0 . .
C124 C125 C126 118.3(2) . .
C124 C125 C128 121.5(2) . .
C126 C125 C128 120.1(2) . .
C125 C126 C121 121.14(19) . .
C125 C126 H126 119.4 . .
C121 C126 H126 119.4 . .
C123 C127 H12A 109.5 . .
C123 C127 H12B 109.5 . .
H12A C127 H12B 109.5 . .
C123 C127 H12C 109.5 . .
H12A C127 H12C 109.5 . .
H12B C127 H12C 109.5 . .
C125 C128 H12D 109.5 . .
C125 C128 H12E 109.5 . .
H12D C128 H12E 109.5 . .
C125 C128 H12F 109.5 . .
H12D C128 H12F 109.5 . .
H12E C128 H12F 109.5 . .
C220 C20 C210 122.68(16) . .
C220 C20 H20 118.7 . .
C210 C20 H20 118.7 . .
C210 O21 Yb1 135.62(13) . .
C220 O22 Yb1 136.83(13) . .
O21 C210 C20 123.91(17) . .
O21 C210 C211 114.68(17) . .
C20 C210 C211 121.41(16) . .
C216 C211 C212 119.35(18) . .
C216 C211 C210 117.88(17) . .
C212 C211 C210 122.74(18) . .
C213 C212 C211 120.8(2) . .
C213 C212 H212 119.6 . .
C211 C212 H212 119.6 . .
C214 C213 C212 118.6(2) . .
C214 C213 C217 120.7(2) . .
C212 C213 C217 120.7(2) . .
C213 C214 C215 121.7(2) . .
C213 C214 H214 119.2 . .
C215 C214 H214 119.2 . .
C214 C215 C216 118.7(2) . .
C214 C215 C218 121.4(2) . .
C216 C215 C218 120.0(2) . .
C211 C216 C215 120.8(2) . .
C211 C216 H216 119.6 . .
C215 C216 H216 119.6 . .
C213 C217 H21A 109.5 . .
C213 C217 H21B 109.5 . .
H21A C217 H21B 109.5 . .
C213 C217 H21C 109.5 . .
H21A C217 H21C 109.5 . .
H21B C217 H21C 109.5 . .
C215 C218 H21D 109.5 . .
C215 C218 H21E 109.5 . .
H21D C218 H21E 109.5 . .
C215 C218 H21F 109.5 . .
H21D C218 H21F 109.5 . .
H21E C218 H21F 109.5 . .
O22 C220 C20 123.58(17) . .
O22 C220 C221 114.81(17) . .
C20 C220 C221 121.61(16) . .
C222 C221 C226 119.25(19) . .
C222 C221 C220 122.95(18) . .
C226 C221 C220 117.77(17) . .
C221 C222 C223 120.6(2) . .
C221 C222 H222 119.7 . .
C223 C222 H222 119.7 . .
C224 C223 C222 119.0(2) . .
C224 C223 C227 120.7(2) . .
C222 C223 C227 120.3(2) . .
C223 C224 C225 121.8(2) . .
C223 C224 H224 119.1 . .
C225 C224 H224 119.1 . .
C226 C225 C224 118.2(2) . .
C226 C225 C228 120.4(2) . .
C224 C225 C228 121.4(2) . .
C225 C226 C221 121.2(2) . .
C225 C226 H226 119.4 . .
C221 C226 H226 119.4 . .
C223 C227 H22A 109.5 . .
C223 C227 H22B 109.5 . .
H22A C227 H22B 109.5 . .
C223 C227 H22C 109.5 . .
H22A C227 H22C 109.5 . .
H22B C227 H22C 109.5 . .
C225 C228 H22D 109.5 . .
C225 C228 H22E 109.5 . .
H22D C228 H22E 109.5 . .
C225 C228 H22F 109.5 . .
H22D C228 H22F 109.5 . .
H22E C228 H22F 109.5 . .
C320 C30 C310 123.03(17) . .
C320 C30 H30 118.5 . .
C310 C30 H30 118.5 . .
C310 O31 Yb1 132.26(13) . .
C320 O32 Yb1 130.45(12) . .
O31 C310 C30 123.32(18) . .
O31 C310 C311 114.97(17) . .
C30 C310 C311 121.70(17) . .
C30 C310 Yb1 94.69(12) . .
C311 C310 Yb1 141.71(13) . .
C316 C311 C312 118.77(19) . .
C316 C311 C310 118.14(18) . .
C312 C311 C310 123.02(18) . .
C313 C312 C311 120.7(2) . .
C313 C312 H312 119.7 . .
C311 C312 H312 119.7 . .
C314 C313 C312 118.7(2) . .
C314 C313 C317 121.0(2) . .
C312 C313 C317 120.3(2) . .
C315 C314 C313 122.0(2) . .
C315 C314 H314 119.0 . .
C313 C314 H314 119.0 . .
C314 C315 C316 118.4(2) . .
C314 C315 C318 122.1(2) . .
C316 C315 C318 119.5(2) . .
C315 C316 C311 121.4(2) . .
C315 C316 H316 119.3 . .
C311 C316 H316 119.3 . .
C313 C317 H31A 109.5 . .
C313 C317 H31B 109.5 . .
H31A C317 H31B 109.5 . .
C313 C317 H31C 109.5 . .
H31A C317 H31C 109.5 . .
H31B C317 H31C 109.5 . .
C315 C318 H31D 109.5 . .
C315 C318 H31E 109.5 . .
H31D C318 H31E 109.5 . .
C315 C318 H31F 109.5 . .
H31D C318 H31F 109.5 . .
H31E C318 H31F 109.5 . .
O32 C320 C30 124.57(18) . .
O32 C320 C321 114.99(17) . .
C30 C320 C321 120.43(17) . .
C30 C320 Yb1 95.25(12) . .
C321 C320 Yb1 142.32(13) . .
C322 C321 C326 119.30(18) . .
C322 C321 C320 123.02(17) . .
C326 C321 C320 117.68(17) . .
C321 C322 C323 120.94(19) . .
C321 C322 H322 119.5 . .
C323 C322 H322 119.5 . .
C324 C323 C322 118.3(2) . .
C324 C323 C327 120.3(2) . .
C322 C323 C327 121.3(2) . .
C323 C324 C325 122.1(2) . .
C323 C324 H324 118.9 . .
C325 C324 H324 118.9 . .
C326 C325 C324 118.5(2) . .
C326 C325 C328 120.8(2) . .
C324 C325 C328 120.7(2) . .
C325 C326 C321 120.76(19) . .
C325 C326 H326 119.6 . .
C321 C326 H326 119.6 . .
C323 C327 H32A 109.5 . .
C323 C327 H32B 109.5 . .
H32A C327 H32B 109.5 . .
C323 C327 H32C 109.5 . .
H32A C327 H32C 109.5 . .
H32B C327 H32C 109.5 . .
C325 C328 H32D 109.5 . .
C325 C328 H32E 109.5 . .
H32D C328 H32E 109.5 . .
C325 C328 H32F 109.5 . .
H32D C328 H32F 109.5 . .
H32E C328 H32F 109.5 . .

loop_
_geom_bond_atom_site_label_1
_geom_bond_atom_site_label_2
_geom_bond_distance
_geom_bond_site_symmetry_2
Yb1 O22 2.1976(14) .
Yb1 O21 2.2074(13) .
Yb1 O31 2.2115(14) .
Yb1 O32 2.2158(14) .
Yb1 O12 2.2999(14) 3_666
Yb1 O11 2.3007(15) .
Yb1 O11 2.3050(14) 3_666
Yb1 C110 3.1745(18) 3_666
Yb1 C320 3.1920(19) .
Yb1 C110 3.2004(19) .
Yb1 C310 3.2047(19) .
Yb1 Yb1 3.69127(19) 3_666
C10 C110 1.383(2) .
C10 C120 1.433(3) .
C10 H10 0.9500 .
O11 C110 1.318(2) .
O11 Yb1 2.3050(14) 3_666
O12 C120 1.258(2) .
O12 Yb1 2.2998(14) 3_666
C110 C111 1.488(3) .
C110 Yb1 3.1744(18) 3_666
C111 C112 1.394(3) .
C111 C116 1.398(3) .
C112 C113 1.394(3) .
C112 H112 0.9500 .
C113 C114 1.391(3) .
C113 C117 1.505(3) .
C114 C115 1.395(3) .
C114 H114 0.9500 .
C115 C116 1.393(3) .
C115 C118 1.513(3) .
C116 H116 0.9500 .
C117 H11A 0.9800 .
C117 H11B 0.9800 .
C117 H11C 0.9800 .
C118 H11D 0.9800 .
C118 H11E 0.9800 .
C118 H11F 0.9800 .
C120 C121 1.489(3) .
C121 C122 1.393(3) .
C121 C126 1.399(3) .
C122 C123 1.395(3) .
C122 H122 0.9500 .
C123 C124 1.390(3) .
C123 C127 1.503(3) .
C124 C125 1.387(3) .
C124 H124 0.9500 .
C125 C126 1.391(3) .
C125 C128 1.508(3) .
C126 H126 0.9500 .
C127 H12A 0.9800 .
C127 H12B 0.9800 .
C127 H12C 0.9800 .
C128 H12D 0.9800 .
C128 H12E 0.9800 .
C128 H12F 0.9800 .
C20 C220 1.400(3) .
C20 C210 1.404(3) .
C20 H20 0.9500 .
O21 C210 1.271(2) .
O22 C220 1.270(2) .
C210 C211 1.498(3) .
C211 C216 1.391(3) .
C211 C212 1.398(3) .
C212 C213 1.393(3) .
C212 H212 0.9500 .
C213 C214 1.392(3) .
C213 C217 1.509(3) .
C214 C215 1.394(3) .
C214 H214 0.9500 .
C215 C216 1.396(3) .
C215 C218 1.510(3) .
C216 H216 0.9500 .
C217 H21A 0.9800 .
C217 H21B 0.9800 .
C217 H21C 0.9800 .
C218 H21D 0.9800 .
C218 H21E 0.9800 .
C218 H21F 0.9800 .
C220 C221 1.494(3) .
C221 C222 1.392(3) .
C221 C226 1.397(3) .
C222 C223 1.395(3) .
C222 H222 0.9500 .
C223 C224 1.387(4) .
C223 C227 1.510(3) .
C224 C225 1.397(3) .
C224 H224 0.9500 .
C225 C226 1.392(3) .
C225 C228 1.513(3) .
C226 H226 0.9500 .
C227 H22A 0.9800 .
C227 H22B 0.9800 .
C227 H22C 0.9800 .
C228 H22D 0.9800 .
C228 H22E 0.9800 .
C228 H22F 0.9800 .
C30 C320 1.405(3) .
C30 C310 1.406(3) .
C30 H30 0.9500 .
O31 C310 1.268(2) .
O32 C320 1.273(2) .
C310 C311 1.492(3) .
C311 C316 1.394(3) .
C311 C312 1.401(3) .
C312 C313 1.393(3) .
C312 H312 0.9500 .
C313 C314 1.391(4) .
C313 C317 1.511(3) .
C314 C315 1.385(4) .
C314 H314 0.9500 .
C315 C316 1.392(3) .
C315 C318 1.506(4) .
C316 H316 0.9500 .
C317 H31A 0.9800 .
C317 H31B 0.9800 .
C317 H31C 0.9800 .
C318 H31D 0.9800 .
C318 H31E 0.9800 .
C318 H31F 0.9800 .
C320 C321 1.497(3) .
C321 C322 1.390(3) .
C321 C326 1.398(3) .
C322 C323 1.397(3) .
C322 H322 0.9500 .
C323 C324 1.384(3) .
C323 C327 1.508(3) .
C324 C325 1.393(3) .
C324 H324 0.9500 .
C325 C326 1.389(3) .
C325 C328 1.511(3) .
C326 H326 0.9500 .
C327 H32A 0.9800 .
C327 H32B 0.9800 .
C327 H32C 0.9800 .
C328 H32D 0.9800 .
C328 H32E 0.9800 .
C328 H32F 0.9800 .

loop_
_geom_torsion_atom_site_label_1
_geom_torsion_atom_site_label_2
_geom_torsion_atom_site_label_3
_geom_torsion_atom_site_label_4
_geom_torsion
_geom_torsion_site_symmetry_1
_geom_torsion_site_symmetry_4
Yb1 O11 C110 C10 -88.0(2) . .
Yb1 O11 C110 C10 50.3(2) 3_666 .
Yb1 O11 C110 C111 90.55(18) . .
Yb1 O11 C110 C111 -131.15(14) 3_666 .
Yb1 O11 C110 Yb1 -138.30(17) . 3_666
Yb1 O11 C110 Yb1 138.30(17) 3_666 .
C120 C10 C110 O11 0.1(3) . .
C120 C10 C110 C111 -178.37(19) . .
C120 C10 C110 Yb1 29.1(2) . 3_666
C120 C10 C110 Yb1 -41.6(2) . .
O11 C110 C111 C112 -179.9(2) . .
C10 C110 C111 C112 -1.4(3) . .
Yb1 C110 C111 C112 138.46(17) 3_666 .
Yb1 C110 C111 C112 -139.56(18) . .
O11 C110 C111 C116 -0.6(3) . .
C10 C110 C111 C116 177.9(2) . .
Yb1 C110 C111 C116 -42.2(3) 3_666 .
Yb1 C110 C111 C116 39.7(2) . .
C116 C111 C112 C113 -0.3(3) . .
C110 C111 C112 C113 179.0(2) . .
C111 C112 C113 C114 -0.6(4) . .
C111 C112 C113 C117 -179.4(2) . .
C112 C113 C114 C115 0.8(4) . .
C117 C113 C114 C115 179.6(3) . .
C113 C114 C115 C116 0.0(4) . .
C113 C114 C115 C118 -178.4(3) . .
C114 C115 C116 C111 -0.9(4) . .
C118 C115 C116 C111 177.5(2) . .
C112 C111 C116 C115 1.0(3) . .
C110 C111 C116 C115 -178.3(2) . .
Yb1 O12 C120 C10 -26.0(3) 3_666 .
Yb1 O12 C120 C121 153.35(14) 3_666 .
C110 C10 C120 O12 -14.1(3) . .
C110 C10 C120 C121 166.5(2) . .
O12 C120 C121 C122 169.2(2) . .
C10 C120 C121 C122 -11.4(3) . .
O12 C120 C121 C126 -9.1(3) . .
C10 C120 C121 C126 170.3(2) . .
C126 C121 C122 C123 -1.8(3) . .
C120 C121 C122 C123 179.9(2) . .
C121 C122 C123 C124 1.4(3) . .
C121 C122 C123 C127 -176.7(2) . .
C122 C123 C124 C125 0.2(4) . .
C127 C123 C124 C125 178.2(2) . .
C123 C124 C125 C126 -1.2(4) . .
C123 C124 C125 C128 177.3(3) . .
C124 C125 C126 C121 0.7(4) . .
C128 C125 C126 C121 -177.8(2) . .
C122 C121 C126 C125 0.8(3) . .
C120 C121 C126 C125 179.2(2) . .
Yb1 O21 C210 C20 14.8(3) . .
Yb1 O21 C210 C211 -165.75(14) . .
C220 C20 C210 O21 -1.4(3) . .
C220 C20 C210 C211 179.2(2) . .
O21 C210 C211 C216 -14.4(3) . .
C20 C210 C211 C216 165.1(2) . .
O21 C210 C211 C212 163.7(2) . .
C20 C210 C211 C212 -16.8(3) . .
C216 C211 C212 C213 0.3(3) . .
C210 C211 C212 C213 -177.8(2) . .
C211 C212 C213 C214 -1.3(3) . .
C211 C212 C213 C217 179.8(2) . .
C212 C213 C214 C215 1.0(4) . .
C217 C213 C214 C215 179.9(2) . .
C213 C214 C215 C216 0.3(4) . .
C213 C214 C215 C218 -179.8(3) . .
C212 C211 C216 C215 1.0(3) . .
C210 C211 C216 C215 179.2(2) . .
C214 C215 C216 C211 -1.3(4) . .
C218 C215 C216 C211 178.7(2) . .
Yb1 O22 C220 C20 -8.8(3) . .
Yb1 O22 C220 C221 171.56(15) . .
C210 C20 C220 O22 -1.5(3) . .
C210 C20 C220 C221 178.09(19) . .
O22 C220 C221 C222 -163.3(2) . .
C20 C220 C221 C222 17.0(3) . .
O22 C220 C221 C226 14.6(3) . .
C20 C220 C221 C226 -165.1(2) . .
C226 C221 C222 C223 0.7(3) . .
C220 C221 C222 C223 178.6(2) . .
C221 C222 C223 C224 0.1(4) . .
C221 C222 C223 C227 -179.3(2) . .
C222 C223 C224 C225 -0.5(4) . .
C227 C223 C224 C225 178.9(2) . .
C223 C224 C225 C226 0.1(4) . .
C223 C224 C225 C228 179.8(3) . .
C224 C225 C226 C221 0.8(4) . .
C228 C225 C226 C221 -178.9(2) . .
C222 C221 C226 C225 -1.2(3) . .
C220 C221 C226 C225 -179.2(2) . .
Yb1 O31 C310 C30 23.8(3) . .
Yb1 O31 C310 C311 -155.68(14) . .
C320 C30 C310 O31 1.4(3) . .
C320 C30 C310 C311 -179.2(2) . .
C320 C30 C310 Yb1 13.3(2) . .
O31 C310 C311 C316 -10.7(3) . .
C30 C310 C311 C316 169.8(2) . .
Yb1 C310 C311 C316 -30.6(3) . .
O31 C310 C311 C312 166.1(2) . .
C30 C310 C311 C312 -13.4(3) . .
Yb1 C310 C311 C312 146.22(18) . .
C316 C311 C312 C313 0.5(3) . .
C310 C311 C312 C313 -176.3(2) . .
C311 C312 C313 C314 -1.3(3) . .
C311 C312 C313 C317 178.4(2) . .
C312 C313 C314 C315 1.0(4) . .
C317 C313 C314 C315 -178.6(2) . .
C313 C314 C315 C316 0.0(4) . .
C313 C314 C315 C318 178.9(2) . .
C314 C315 C316 C311 -0.8(3) . .
C318 C315 C316 C311 -179.7(2) . .
C312 C311 C316 C315 0.5(3) . .
C310 C311 C316 C315 177.5(2) . .
Yb1 O32 C320 C30 -26.2(3) . .
Yb1 O32 C320 C321 154.64(14) . .
C310 C30 C320 O32 0.2(4) . .
C310 C30 C320 C321 179.3(2) . .
C310 C30 C320 Yb1 -13.3(2) . .
O32 C320 C321 C322 -161.4(2) . .
C30 C320 C321 C322 19.4(3) . .
Yb1 C320 C321 C322 -139.67(19) . .
O32 C320 C321 C326 17.8(3) . .
C30 C320 C321 C326 -161.4(2) . .
Yb1 C320 C321 C326 39.6(3) . .
C326 C321 C322 C323 -0.1(4) . .
C320 C321 C322 C323 179.2(2) . .
C321 C322 C323 C324 0.9(4) . .
C321 C322 C323 C327 -179.1(3) . .
C322 C323 C324 C325 -0.9(4) . .
C327 C323 C324 C325 179.1(3) . .
C323 C324 C325 C326 -0.1(4) . .
C323 C324 C325 C328 -179.3(3) . .
C324 C325 C326 C321 1.0(4) . .
C328 C325 C326 C321 -179.8(3) . .
C322 C321 C326 C325 -0.9(4) . .
C320 C321 C326 C325 179.8(2) . .
